data_7220072
loop_
_publ_author_name
'Zhang, Huijie'
'Fan, Ruiqing'
'Wang, Ping'
'Wang, Xinming'
'Gao, Song'
'Dong, Yuwei'
'Wang, Yulei'
'Yang, Yulin'

_publ_section_title
;
 Structure variations of series lanthanide complexes constructed from
 quinoline carboxylate ligand: photoluminescent properties and PMMA
 matrices doping
;
_journal_name_full 'RSC Adv.'
_journal_paper_doi 10.1039/C5RA01796C
_journal_year 2015
_chemical_formula_sum 'C30 H28 Ho N3 O11'
_chemical_formula_weight 771.48
_chemical_name_systematic
; 
 ? 
;
_space_group_IT_number 2
_symmetry_cell_setting triclinic
_symmetry_space_group_name_Hall '-P 1'
_symmetry_space_group_name_H-M 'P -1'
_atom_sites_solution_hydrogens geom
_atom_sites_solution_primary direct
_atom_sites_solution_secondary difmap
_audit_creation_method SHELXL-97
_audit_update_record
;
2015-01-04 deposited with the CCDC.
2015-04-07 downloaded from the CCDC.
;
_cell_angle_alpha 81.889(4)
_cell_angle_beta 88.034(12)
_cell_angle_gamma 79.629(3)
_cell_formula_units_Z 2
_cell_length_a 7.821(3)
_cell_length_b 11.361(3)
_cell_length_c 16.558(5)
_cell_measurement_reflns_used 5468
_cell_measurement_temperature 296(2)
_cell_measurement_theta_max 26.90
_cell_measurement_theta_min 1.24
_cell_volume 1432.7(8)
_computing_structure_refinement 'SHELXL-97 (Sheldrick, 1997)'
_computing_structure_solution 'SHELXS-97 (Sheldrick, 1990)'
_diffrn_ambient_temperature 296(2)
_diffrn_measured_fraction_theta_full 0.986
_diffrn_measured_fraction_theta_max 0.886
_diffrn_measurement_device_type 'Bruker Smart APEX CCD area detector'
_diffrn_measurement_method 'phi and omega scans'
_diffrn_radiation_monochromator graphite
_diffrn_radiation_source 'fine-focus sealed tube'
_diffrn_radiation_type MoK\a
_diffrn_radiation_wavelength 0.71073
_diffrn_reflns_av_R_equivalents 0.0317
_diffrn_reflns_av_sigmaI/netI 0.0576
_diffrn_reflns_limit_h_max 9
_diffrn_reflns_limit_h_min -9
_diffrn_reflns_limit_k_max 13
_diffrn_reflns_limit_k_min -14
_diffrn_reflns_limit_l_max 19
_diffrn_reflns_limit_l_min -20
_diffrn_reflns_number 10835
_diffrn_reflns_theta_full 25.00
_diffrn_reflns_theta_max 26.90
_diffrn_reflns_theta_min 1.24
_exptl_absorpt_coefficient_mu 2.831
_exptl_absorpt_correction_T_max 0.7846
_exptl_absorpt_correction_T_min 0.7371
_exptl_absorpt_correction_type multi-scan
_exptl_crystal_colour colorless
_exptl_crystal_density_diffrn 1.788
_exptl_crystal_density_method 'not measured'
_exptl_crystal_description block
_exptl_crystal_F_000 768
_exptl_crystal_size_max 0.216
_exptl_crystal_size_mid 0.174
_exptl_crystal_size_min 0.136
_refine_diff_density_max 1.219
_refine_diff_density_min -1.032
_refine_diff_density_rms 0.189
_refine_ls_extinction_coef 0.0031(6)
_refine_ls_extinction_expression Fc^*^=kFc[1+0.001xFc^2^\l^3^/sin(2\q)]^-1/4^
_refine_ls_extinction_method SHELXL
_refine_ls_goodness_of_fit_ref 1.165
_refine_ls_hydrogen_treatment mixed
_refine_ls_matrix_type full
_refine_ls_number_parameters 408
_refine_ls_number_reflns 5468
_refine_ls_number_restraints 0
_refine_ls_restrained_S_all 1.165
_refine_ls_R_factor_all 0.0500
_refine_ls_R_factor_gt 0.0401
_refine_ls_shift/su_max 0.002
_refine_ls_shift/su_mean 0.000
_refine_ls_structure_factor_coef Fsqd
_refine_ls_weighting_details 'calc w=1/[\s^2^(Fo^2^)+(0.0640P)^2^+1.8791P] where P=(Fo^2^+2Fc^2^)/3'
_refine_ls_weighting_scheme calc
_refine_ls_wR_factor_gt 0.1166
_refine_ls_wR_factor_ref 0.1257
_reflns_number_gt 4728
_reflns_number_total 5468
_reflns_threshold_expression >2sigma(I)
_cod_data_source_file c5ra01796c2.cif
_cod_data_source_block 9
_cod_depositor_comments
;
The following automatic conversions were performed:

'_symmetry_cell_setting' value 'Triclinic' changed to 'triclinic'
according to
/usr/data/users/saulius/crontab/automatic-downloads/rss-feeds/RSC/lib/dictionaries/cif_core.dic
dictionary named 'cif_core.dic' version 2.4.2 from 2011-04-26.

Automatic conversion script
Id: cif_fix_values 3143 2015-03-26 13:38:13Z robertas 
;
_cod_original_sg_symbol_H-M 'P-1   '
_cod_database_code 7220072

loop_
_symmetry_equiv_pos_as_xyz
'x, y, z'
'-x, -y, -z'

loop_
_atom_site_label
_atom_site_type_symbol
_atom_site_fract_x
_atom_site_fract_y
_atom_site_fract_z
_atom_site_U_iso_or_equiv
_atom_site_adp_type
_atom_site_occupancy
_atom_site_symmetry_multiplicity
_atom_site_calc_flag
_atom_site_refinement_flags
Ho1 Ho 0.97602(4) 0.35457(3) 0.391810(18) 0.02209(14) Uani 1 1 d .
O1 O 1.0012(7) 0.3052(5) 0.2549(3) 0.0393(13) Uani 1 1 d .
O2 O 0.7938(7) 0.4517(5) 0.2785(3) 0.0371(12) Uani 1 1 d .
O3 O 0.9999(7) 0.5568(4) 0.3749(3) 0.0335(12) Uani 1 1 d .
O4 O 1.0594(7) 0.3320(5) 0.5232(3) 0.0355(15) Uani 1 1 d .
O5 O 1.2744(7) 0.3635(5) 0.3697(3) 0.0409(13) Uani 1 1 d .
H5C H 1.3205 0.3077 0.3425 0.061 Uiso 1 1 d R
H5D H 1.2842 0.4317 0.3431 0.061 Uiso 1 1 d R
O6 O 1.1435(7) 0.1547(5) 0.4169(3) 0.0356(12) Uani 1 1 d .
H6A H 1.1762 0.1403 0.4663 0.053 Uiso 1 1 d R
H6C H 1.0811 0.1039 0.4081 0.053 Uiso 1 1 d R
O7 O 0.7725(7) 0.2220(5) 0.3974(3) 0.0406(13) Uani 1 1 d .
H7A H 0.7644 0.1880 0.4462 0.061 Uiso 1 1 d R
H7D H 0.8071 0.1686 0.3665 0.061 Uiso 1 1 d R
O8 O 0.7216(6) 0.4395(4) 0.4613(3) 0.0341(12) Uani 1 1 d .
H8A H 0.7424 0.4323 0.5120 0.051 Uiso 1 1 d R
H8C H 0.6931 0.5139 0.4427 0.051 Uiso 1 1 d R
O9 O 0.4683(7) 0.1915(5) 0.4860(3) 0.0355(12) Uani 1 1 d .
O10 O 0.5063(7) 0.3287(5) 0.5640(3) 0.0366(12) Uani 1 1 d .
N1 N 0.9047(10) 0.3618(7) 0.0051(4) 0.0472(19) Uani 1 1 d .
N2 N 1.1446(8) 0.9513(5) 0.3452(4) 0.0344(15) Uani 1 1 d .
N3 N 0.2977(8) -0.0311(5) 0.6784(4) 0.0314(14) Uani 1 1 d .
C1 C 0.9290(11) 0.3408(8) 0.0849(5) 0.0389(19) Uani 1 1 d .
H1B H 1.0085 0.2731 0.1058 0.047 Uiso 1 1 calc R
C2 C 0.8414(10) 0.4148(7) 0.1401(4) 0.0327(17) Uani 1 1 d .
C3 C 0.7238(11) 0.5152(7) 0.1106(5) 0.0350(18) Uani 1 1 d .
H3B H 0.6623 0.5640 0.1464 0.042 Uiso 1 1 calc R
C4 C 0.6968(11) 0.5441(7) 0.0262(5) 0.0364(19) Uani 1 1 d .
C5 C 0.5817(13) 0.6482(8) -0.0100(6) 0.053(2) Uani 1 1 d .
H5B H 0.5189 0.7006 0.0231 0.064 Uiso 1 1 calc R
C6 C 0.5620(14) 0.6721(9) -0.0916(6) 0.059(3) Uani 1 1 d .
H6B H 0.4850 0.7399 -0.1144 0.070 Uiso 1 1 calc R
C7 C 0.6574(15) 0.5948(11) -0.1415(6) 0.065(3) Uani 1 1 d .
H7B H 0.6443 0.6129 -0.1978 0.078 Uiso 1 1 calc R
C8 C 0.7693(14) 0.4934(10) -0.1108(5) 0.056(3) Uani 1 1 d .
H8B H 0.8314 0.4434 -0.1456 0.067 Uiso 1 1 calc R
C9 C 0.7902(12) 0.4649(8) -0.0247(5) 0.042(2) Uani 1 1 d .
C10 C 0.8796(10) 0.3883(7) 0.2296(5) 0.0315(17) Uani 1 1 d .
C11 C 1.0838(9) 0.8592(6) 0.3872(5) 0.0293(16) Uani 1 1 d .
H11A H 1.0448 0.8664 0.4403 0.035 Uiso 1 1 calc R
C12 C 1.0749(8) 0.7510(6) 0.3563(4) 0.0194(13) Uani 1 1 d .
C13 C 1.1312(9) 0.7413(6) 0.2777(4) 0.0281(15) Uani 1 1 d .
H13A H 1.1244 0.6716 0.2555 0.034 Uiso 1 1 calc R
C14 C 1.1993(10) 0.8355(7) 0.2304(5) 0.0322(17) Uani 1 1 d .
C15 C 1.2624(11) 0.8308(8) 0.1498(5) 0.042(2) Uani 1 1 d .
H15A H 1.2645 0.7613 0.1257 0.051 Uiso 1 1 calc R
C16 C 1.3199(12) 0.9275(8) 0.1075(5) 0.049(2) Uani 1 1 d .
H16A H 1.3584 0.9246 0.0539 0.059 Uiso 1 1 calc R
C17 C 1.3222(11) 1.0298(8) 0.1427(5) 0.046(2) Uani 1 1 d .
H17A H 1.3651 1.0940 0.1127 0.056 Uiso 1 1 calc R
C18 C 1.2631(10) 1.0400(7) 0.2208(5) 0.0399(19) Uani 1 1 d .
H18A H 1.2646 1.1104 0.2432 0.048 Uiso 1 1 calc R
C19 C 1.2001(9) 0.9419(6) 0.2666(5) 0.0305(16) Uani 1 1 d .
C20 C 1.0014(9) 0.6501(6) 0.4052(5) 0.0249(15) Uani 1 1 d .
H20A H 0.962(5) 0.6568(11) 0.452(6) 0.030 Uiso 1 1 d R
C21 C 0.3601(10) 0.0402(7) 0.6183(5) 0.0325(17) Uani 1 1 d .
H21A H 0.3841 0.0114 0.5686 0.039 Uiso 1 1 calc R
C22 C 0.3924(9) 0.1570(6) 0.6250(4) 0.0270(15) Uani 1 1 d .
C23 C 0.3529(9) 0.2003(6) 0.6988(4) 0.0289(15) Uani 1 1 d .
H23A H 0.3711 0.2770 0.7055 0.035 Uiso 1 1 calc R
C24 C 0.2850(9) 0.1274(7) 0.7637(5) 0.0302(16) Uani 1 1 d .
C25 C 0.2391(11) 0.1662(8) 0.8398(5) 0.041(2) Uani 1 1 d .
H25A H 0.2522 0.2432 0.8483 0.050 Uiso 1 1 calc R
C26 C 0.1756(12) 0.0921(8) 0.9016(5) 0.048(2) Uani 1 1 d .
H26A H 0.1481 0.1184 0.9520 0.057 Uiso 1 1 calc R
C27 C 0.1521(11) -0.0223(8) 0.8890(5) 0.046(2) Uani 1 1 d .
H27A H 0.1078 -0.0716 0.9312 0.055 Uiso 1 1 calc R
C28 C 0.1930(11) -0.0640(7) 0.8156(5) 0.0386(18) Uani 1 1 d .
H28A H 0.1758 -0.1407 0.8083 0.046 Uiso 1 1 calc R
C29 C 0.2617(9) 0.0104(6) 0.7509(4) 0.0294(16) Uani 1 1 d .
C30 C 0.4613(9) 0.2305(6) 0.5537(4) 0.0287(15) Uani 1 1 d .
OW1 O 0.4462(7) 0.5401(5) 0.3074(3) 0.0410(13) Uani 1 1 d .
HW1A H 0.3853 0.5618 0.3480 0.062 Uiso 1 1 d R
HW1B H 0.4550 0.6020 0.2731 0.062 Uiso 1 1 d R

loop_
_atom_site_aniso_label
_atom_site_aniso_U_11
_atom_site_aniso_U_22
_atom_site_aniso_U_33
_atom_site_aniso_U_23
_atom_site_aniso_U_13
_atom_site_aniso_U_12
Ho1 0.0282(2) 0.01957(19) 0.01974(19) -0.00345(12) 0.00445(12) -0.00782(12)
O1 0.041(3) 0.043(3) 0.031(3) -0.005(3) 0.001(2) 0.001(3)
O2 0.045(3) 0.043(3) 0.023(3) -0.014(2) 0.002(2) 0.000(3)
O3 0.050(3) 0.023(3) 0.031(3) -0.008(2) 0.007(2) -0.016(2)
O4 0.050(3) 0.037(3) 0.020(3) -0.006(2) 0.005(2) -0.006(3)
O5 0.036(3) 0.038(3) 0.048(3) 0.000(3) 0.008(3) -0.013(2)
O6 0.042(3) 0.032(3) 0.035(3) -0.009(2) -0.006(2) -0.007(2)
O7 0.049(3) 0.039(3) 0.040(3) -0.011(3) 0.012(3) -0.022(3)
O8 0.040(3) 0.027(3) 0.034(3) -0.006(2) 0.009(2) -0.004(2)
O9 0.040(3) 0.038(3) 0.031(3) -0.008(2) 0.012(2) -0.010(2)
O10 0.050(3) 0.029(3) 0.035(3) -0.004(2) 0.013(2) -0.020(2)
N1 0.060(5) 0.059(5) 0.033(4) -0.018(4) 0.014(3) -0.031(4)
N2 0.041(4) 0.024(3) 0.041(4) -0.006(3) 0.001(3) -0.010(3)
N3 0.043(4) 0.025(3) 0.028(3) -0.003(3) 0.004(3) -0.011(3)
C1 0.047(5) 0.041(5) 0.032(4) -0.006(4) 0.005(4) -0.017(4)
C2 0.040(4) 0.039(4) 0.025(4) -0.003(3) 0.008(3) -0.024(4)
C3 0.049(5) 0.034(4) 0.027(4) -0.008(3) 0.001(3) -0.020(4)
C4 0.052(5) 0.039(4) 0.024(4) -0.001(3) -0.005(3) -0.027(4)
C5 0.064(6) 0.044(5) 0.056(6) 0.005(4) -0.015(5) -0.029(5)
C6 0.077(7) 0.055(6) 0.048(6) 0.015(5) -0.024(5) -0.035(5)
C7 0.097(8) 0.081(8) 0.025(5) 0.015(5) -0.020(5) -0.053(7)
C8 0.089(7) 0.076(7) 0.019(4) -0.011(4) 0.011(4) -0.052(6)
C9 0.062(5) 0.045(5) 0.025(4) -0.001(4) 0.000(4) -0.034(4)
C10 0.036(4) 0.035(4) 0.028(4) -0.003(3) 0.001(3) -0.018(4)
C11 0.034(4) 0.024(4) 0.030(4) -0.007(3) 0.004(3) -0.003(3)
C12 0.021(3) 0.017(3) 0.019(3) -0.001(3) -0.002(2) 0.000(3)
C13 0.034(4) 0.018(3) 0.034(4) -0.011(3) 0.002(3) -0.004(3)
C14 0.037(4) 0.029(4) 0.031(4) -0.005(3) 0.006(3) -0.010(3)
C15 0.062(6) 0.044(5) 0.026(4) -0.010(4) 0.012(4) -0.020(4)
C16 0.060(6) 0.046(5) 0.038(5) 0.004(4) 0.010(4) -0.012(4)
C17 0.052(5) 0.036(5) 0.050(5) 0.010(4) 0.009(4) -0.020(4)
C18 0.039(4) 0.023(4) 0.057(6) -0.001(4) 0.004(4) -0.011(3)
C19 0.029(4) 0.026(4) 0.036(4) 0.000(3) 0.000(3) -0.007(3)
C20 0.026(4) 0.025(4) 0.020(3) -0.001(3) 0.001(3) 0.000(3)
C21 0.036(4) 0.031(4) 0.032(4) -0.009(3) 0.006(3) -0.009(3)
C22 0.029(4) 0.021(3) 0.031(4) -0.004(3) 0.000(3) -0.002(3)
C23 0.034(4) 0.022(3) 0.032(4) -0.006(3) 0.004(3) -0.007(3)
C24 0.029(4) 0.030(4) 0.032(4) -0.001(3) 0.002(3) -0.007(3)
C25 0.057(5) 0.041(5) 0.032(4) -0.010(4) 0.009(4) -0.023(4)
C26 0.063(6) 0.059(6) 0.025(4) -0.008(4) 0.005(4) -0.020(5)
C27 0.050(5) 0.044(5) 0.042(5) 0.006(4) 0.008(4) -0.017(4)
C28 0.047(5) 0.029(4) 0.040(5) 0.002(3) 0.002(4) -0.013(4)
C29 0.033(4) 0.025(4) 0.030(4) 0.001(3) -0.004(3) -0.007(3)
C30 0.025(3) 0.029(4) 0.031(4) -0.003(3) 0.002(3) -0.002(3)
OW1 0.042(3) 0.038(3) 0.045(3) -0.006(3) 0.008(3) -0.013(3)

loop_
_atom_type_symbol
_atom_type_description
_atom_type_scat_dispersion_real
_atom_type_scat_dispersion_imag
_atom_type_scat_source
C C 0.0033 0.0016 'International Tables Vol C Tables 4.2.6.8 and 6.1.1.4'
H H 0.0000 0.0000 'International Tables Vol C Tables 4.2.6.8 and 6.1.1.4'
Ho Ho -0.2175 4.6783 'International Tables Vol C Tables 4.2.6.8 and 6.1.1.4'
N N 0.0061 0.0033 'International Tables Vol C Tables 4.2.6.8 and 6.1.1.4'
O O 0.0106 0.0060 'International Tables Vol C Tables 4.2.6.8 and 6.1.1.4'

loop_
_geom_angle_atom_site_label_1
_geom_angle_atom_site_label_2
_geom_angle_atom_site_label_3
_geom_angle
_geom_angle_site_symmetry_1
_geom_angle_site_symmetry_3
O4 Ho1 O3 91.00(18) . .
O4 Ho1 O5 81.3(2) . .
O3 Ho1 O5 73.12(19) . .
O4 Ho1 O7 102.24(19) . .
O3 Ho1 O7 143.0(2) . .
O5 Ho1 O7 142.5(2) . .
O4 Ho1 O8 76.08(19) . .
O3 Ho1 O8 78.55(18) . .
O5 Ho1 O8 143.14(19) . .
O7 Ho1 O8 71.62(18) . .
O4 Ho1 O1 153.5(2) . .
O3 Ho1 O1 103.33(18) . .
O5 Ho1 O1 81.77(19) . .
O7 Ho1 O1 79.63(19) . .
O8 Ho1 O1 128.21(18) . .
O4 Ho1 O6 74.91(18) . .
O3 Ho1 O6 142.61(19) . .
O5 Ho1 O6 70.62(18) . .
O7 Ho1 O6 74.35(19) . .
O8 Ho1 O6 128.63(18) . .
O1 Ho1 O6 80.32(18) . .
O4 Ho1 O2 152.81(19) . .
O3 Ho1 O2 73.42(18) . .
O5 Ho1 O2 113.83(19) . .
O7 Ho1 O2 79.78(19) . .
O8 Ho1 O2 79.01(18) . .
O1 Ho1 O2 53.67(18) . .
O6 Ho1 O2 130.49(17) . .
C10 O1 Ho1 93.2(4) . .
C10 O2 Ho1 92.8(5) . .
C20 O3 Ho1 149.3(5) . .
C20 O4 Ho1 141.2(5) 2_766 .
Ho1 O5 H5C 109.4 . .
Ho1 O5 H5D 109.3 . .
H5C O5 H5D 109.5 . .
Ho1 O6 H6A 109.3 . .
Ho1 O6 H6C 109.3 . .
H6A O6 H6C 109.5 . .
Ho1 O7 H7A 109.2 . .
Ho1 O7 H7D 109.3 . .
H7A O7 H7D 109.5 . .
Ho1 O8 H8A 109.3 . .
Ho1 O8 H8C 109.3 . .
H8A O8 H8C 109.5 . .
C1 N1 C9 117.1(7) . .
C11 N2 C19 118.3(6) . .
C21 N3 C29 118.2(6) . .
N1 C1 C2 123.8(8) . .
N1 C1 H1B 118.1 . .
C2 C1 H1B 118.1 . .
C3 C2 C1 119.0(7) . .
C3 C2 C10 119.8(7) . .
C1 C2 C10 121.1(8) . .
C2 C3 C4 119.6(8) . .
C2 C3 H3B 120.2 . .
C4 C3 H3B 120.2 . .
C3 C4 C9 117.6(8) . .
C3 C4 C5 123.6(8) . .
C9 C4 C5 118.9(8) . .
C6 C5 C4 121.1(10) . .
C6 C5 H5B 119.5 . .
C4 C5 H5B 119.5 . .
C5 C6 C7 119.7(10) . .
C5 C6 H6B 120.2 . .
C7 C6 H6B 120.2 . .
C8 C7 C6 122.2(9) . .
C8 C7 H7B 118.9 . .
C6 C7 H7B 118.9 . .
C7 C8 C9 119.3(10) . .
C7 C8 H8B 120.4 . .
C9 C8 H8B 120.4 . .
N1 C9 C4 122.8(7) . .
N1 C9 C8 118.3(9) . .
C4 C9 C8 118.9(9) . .
O1 C10 O2 120.2(7) . .
O1 C10 C2 119.5(7) . .
O2 C10 C2 120.2(7) . .
N2 C11 C12 123.9(7) . .
N2 C11 H11A 118.0 . .
C12 C11 H11A 118.0 . .
C13 C12 C11 117.8(6) . .
C13 C12 C20 119.8(6) . .
C11 C12 C20 122.3(6) . .
C12 C13 C14 120.8(6) . .
C12 C13 H13A 119.6 . .
C14 C13 H13A 119.6 . .
C13 C14 C15 123.9(7) . .
C13 C14 C19 117.0(7) . .
C15 C14 C19 119.1(7) . .
C16 C15 C14 119.9(8) . .
C16 C15 H15A 120.0 . .
C14 C15 H15A 120.0 . .
C15 C16 C17 121.0(8) . .
C15 C16 H16A 119.5 . .
C17 C16 H16A 119.5 . .
C18 C17 C16 121.9(7) . .
C18 C17 H17A 119.0 . .
C16 C17 H17A 119.0 . .
C17 C18 C19 118.9(7) . .
C17 C18 H18A 120.5 . .
C19 C18 H18A 120.5 . .
N2 C19 C18 118.9(7) . .
N2 C19 C14 122.0(6) . .
C18 C19 C14 119.1(7) . .
O3 C20 O4 124.2(7) . 2_766
O3 C20 C12 119.1(7) . .
O4 C20 C12 116.8(6) 2_766 .
O3 C20 H20A 120.5 . .
O4 C20 H20A 3.7 2_766 .
C12 C20 H20A 120.4 . .
N3 C21 C22 124.3(7) . .
N3 C21 H21A 117.8 . .
C22 C21 H21A 117.8 . .
C23 C22 C21 117.5(7) . .
C23 C22 C30 122.2(6) . .
C21 C22 C30 120.2(6) . .
C22 C23 C24 119.6(6) . .
C22 C23 H23A 120.2 . .
C24 C23 H23A 120.2 . .
C23 C24 C25 122.8(7) . .
C23 C24 C29 118.1(7) . .
C25 C24 C29 119.1(7) . .
C26 C25 C24 121.0(8) . .
C26 C25 H25A 119.5 . .
C24 C25 H25A 119.5 . .
C25 C26 C27 119.9(8) . .
C25 C26 H26A 120.1 . .
C27 C26 H26A 120.1 . .
C28 C27 C26 121.4(8) . .
C28 C27 H27A 119.3 . .
C26 C27 H27A 119.3 . .
C27 C28 C29 119.8(7) . .
C27 C28 H28A 120.1 . .
C29 C28 H28A 120.1 . .
N3 C29 C28 119.0(7) . .
N3 C29 C24 122.1(6) . .
C28 C29 C24 118.8(7) . .
O10 C30 O9 123.8(7) . .
O10 C30 C22 118.6(6) . .
O9 C30 C22 117.6(6) . .
HW1A OW1 HW1B 109.5 . .

loop_
_geom_bond_atom_site_label_1
_geom_bond_atom_site_label_2
_geom_bond_distance
_geom_bond_site_symmetry_2
Ho1 O4 2.259(5) .
Ho1 O3 2.315(5) .
Ho1 O5 2.367(5) .
Ho1 O7 2.372(5) .
Ho1 O8 2.383(5) .
Ho1 O1 2.405(5) .
Ho1 O6 2.397(5) .
Ho1 O2 2.409(5) .
O1 C10 1.251(9) .
O2 C10 1.257(9) .
O3 C20 1.237(8) .
O4 C20 1.292(9) 2_766
O5 H5C 0.8500 .
O5 H5D 0.8500 .
O6 H6A 0.8500 .
O6 H6C 0.8500 .
O7 H7A 0.8500 .
O7 H7D 0.8500 .
O8 H8A 0.8499 .
O8 H8C 0.8500 .
O9 C30 1.257(9) .
O10 C30 1.264(9) .
N1 C1 1.324(10) .
N1 C9 1.381(12) .
N2 C11 1.324(9) .
N2 C19 1.369(10) .
N3 C21 1.328(9) .
N3 C29 1.353(9) .
C1 C2 1.406(11) .
C1 H1B 0.9300 .
C2 C3 1.372(11) .
C2 C10 1.499(10) .
C3 C4 1.404(10) .
C3 H3B 0.9300 .
C4 C9 1.411(12) .
C4 C5 1.422(12) .
C5 C6 1.349(13) .
C5 H5B 0.9300 .
C6 C7 1.393(16) .
C6 H6B 0.9300 .
C7 C8 1.361(16) .
C7 H7B 0.9300 .
C8 C9 1.424(11) .
C8 H8B 0.9300 .
C11 C12 1.411(9) .
C11 H11A 0.9300 .
C12 C13 1.372(9) .
C12 C20 1.497(9) .
C13 C14 1.409(10) .
C13 H13A 0.9300 .
C14 C15 1.412(10) .
C14 C19 1.425(10) .
C15 C16 1.357(11) .
C15 H15A 0.9300 .
C16 C17 1.375(12) .
C16 H16A 0.9300 .
C17 C18 1.372(12) .
C17 H17A 0.9300 .
C18 C19 1.412(10) .
C18 H18A 0.9300 .
C20 O4 1.292(9) 2_766
C20 H20A 0.8271 .
C21 C22 1.415(10) .
C21 H21A 0.9300 .
C22 C23 1.384(10) .
C22 C30 1.491(10) .
C23 C24 1.412(10) .
C23 H23A 0.9300 .
C24 C25 1.407(11) .
C24 C29 1.419(10) .
C25 C26 1.369(11) .
C25 H25A 0.9300 .
C26 C27 1.390(12) .
C26 H26A 0.9300 .
C27 C28 1.372(12) .
C27 H27A 0.9300 .
C28 C29 1.421(10) .
C28 H28A 0.9300 .
OW1 HW1A 0.8500 .
OW1 HW1B 0.8500 .
